data_4089497
loop_
_publ_author_name
'Gutsulyak, Dmitry V.'
'Gott, Andrew L.'
'Piers, Warren E.'
'Parvez, Masood'

_publ_section_title
;
 Dimerization of Ethylene by Nickel Phosphino--Borate Complexes
;
_journal_issue 11
_journal_name_full Organometallics
_journal_page_first 3363
_journal_paper_doi 10.1021/om400288u
_journal_volume 32
_journal_year 2013
_chemical_formula_moiety 'C25 H32 B F3 N Ni P'
_chemical_formula_sum 'C25 H32 B F3 N Ni P'
_chemical_formula_weight 504.01
_chemical_name_common 'in paper 3a'
_space_group_IT_number 14
_space_group_name_Hall '-P 2ybc'
_space_group_name_H-M_alt 'P 1 21/c 1'
_symmetry_cell_setting monoclinic
_symmetry_space_group_name_Hall '-P 2ybc'
_symmetry_space_group_name_H-M 'P 1 21/c 1'
_atom_sites_solution_hydrogens geom
_atom_sites_solution_primary direct
_atom_sites_solution_secondary difmap
_audit_creation_method SHELXL-97
_cell_angle_alpha 90.00
_cell_angle_beta 90.285(2)
_cell_angle_gamma 90.00
_cell_formula_units_Z 4
_cell_length_a 9.2957(2)
_cell_length_b 15.6947(5)
_cell_length_c 16.8650(5)
_cell_measurement_reflns_used 5723
_cell_measurement_temperature 173(2)
_cell_measurement_theta_max 27.5
_cell_measurement_theta_min 1.0
_cell_volume 2460.46(12)
_computing_cell_refinement 'HKL DENZO (Otwinowski & Minor, 1997)'
_computing_data_collection 'COLLECT (Hooft, 1998)'
_computing_data_reduction 'SCALEPACK (Otwinowski & Minor, 1997)'
_computing_molecular_graphics 'ORTEP-3 (Farrugia, 1997)'
_computing_publication_material 'SHELXL-97 (Sheldrick, 2008)'
_computing_structure_refinement 'SHELXL-97 (Sheldrick, 2008)'
_computing_structure_solution 'SIR92 (Altomare et al., 1991)'
_diffrn_ambient_temperature 173(2)
_diffrn_measured_fraction_theta_full 0.995
_diffrn_measured_fraction_theta_max 0.995
_diffrn_measurement_device_type 'Nonius APEX2 CCD'
_diffrn_measurement_method ' \w and \f scans '
_diffrn_radiation_monochromator graphite
_diffrn_radiation_source 'fine-focus sealed tube'
_diffrn_radiation_type MoK\a
_diffrn_radiation_wavelength 0.71073
_diffrn_reflns_av_R_equivalents 0.0376
_diffrn_reflns_av_sigmaI/netI 0.0420
_diffrn_reflns_limit_h_max 12
_diffrn_reflns_limit_h_min -12
_diffrn_reflns_limit_k_max 20
_diffrn_reflns_limit_k_min -20
_diffrn_reflns_limit_l_max 21
_diffrn_reflns_limit_l_min -21
_diffrn_reflns_number 10216
_diffrn_reflns_theta_full 27.48
_diffrn_reflns_theta_max 27.48
_diffrn_reflns_theta_min 3.27
_diffrn_standards_number 0
_exptl_absorpt_coefficient_mu 0.889
_exptl_absorpt_correction_T_max 0.9008
_exptl_absorpt_correction_T_min 0.8564
_exptl_absorpt_correction_type multi-scan
_exptl_absorpt_process_details 'SORTAV: (Blessing, 1997)'
_exptl_crystal_colour Orange
_exptl_crystal_density_diffrn 1.361
_exptl_crystal_density_method 'not measured'
_exptl_crystal_description Prism
_exptl_crystal_F_000 1056
_exptl_crystal_size_max 0.18
_exptl_crystal_size_mid 0.16
_exptl_crystal_size_min 0.12
_refine_diff_density_max 0.435
_refine_diff_density_min -0.392
_refine_diff_density_rms 0.072
_refine_ls_extinction_method none
_refine_ls_goodness_of_fit_ref 1.084
_refine_ls_hydrogen_treatment constr
_refine_ls_matrix_type full
_refine_ls_number_parameters 295
_refine_ls_number_reflns 5611
_refine_ls_number_restraints 0
_refine_ls_restrained_S_all 1.084
_refine_ls_R_factor_all 0.0645
_refine_ls_R_factor_gt 0.0482
_refine_ls_shift/su_max 0.000
_refine_ls_shift/su_mean 0.000
_refine_ls_structure_factor_coef Fsqd
_refine_ls_weighting_details 'calc w=1/[\s^2^(Fo^2^)+(0.0329P)^2^+3.9606P] where P=(Fo^2^+2Fc^2^)/3'
_refine_ls_weighting_scheme calc
_refine_ls_wR_factor_gt 0.1040
_refine_ls_wR_factor_ref 0.1156
_reflns_number_gt 4577
_reflns_number_total 5611
_reflns_threshold_expression >2sigma(I)
_cod_data_source_file om400288u_si_001.cif
_cod_data_source_block WP1123(4)
_cod_depositor_comments
;
The following automatic conversions were performed:

data item '_exptl_absorpt_correction_type' value 'Multi-scan' was
changed to 'multi-scan' in accordance with the
/home/saulius/struct/COD-crude-data/automatic-downloads/DataCite-retrospective/ACS/depositions/lib/dictionaries/cif_core.dic
dictionary named 'cif_core.dic' version 2.4.2 last updated on
2011-04-26.

data item '_symmetry_cell_setting' value 'Monoclinic' was changed to
'monoclinic' in accordance with the
/home/saulius/struct/COD-crude-data/automatic-downloads/DataCite-retrospective/ACS/depositions/lib/dictionaries/cif_core.dic
dictionary named 'cif_core.dic' version 2.4.2 last updated on
2011-04-26.

Automatic conversion script
Id: cif_fix_values 6909 2019-04-08 15:41:33Z antanas 
;
_cod_original_sg_symbol_H-M 'P 21/c'
_cod_database_code 4089497

loop_
_symmetry_equiv_pos_as_xyz
'x, y, z'
'-x, y+1/2, -z+1/2'
'-x, -y, -z'
'x, -y-1/2, z-1/2'

loop_
_atom_site_label
_atom_site_type_symbol
_atom_site_fract_x
_atom_site_fract_y
_atom_site_fract_z
_atom_site_U_iso_or_equiv
_atom_site_adp_type
_atom_site_occupancy
_atom_site_symmetry_multiplicity
_atom_site_calc_flag
_atom_site_refinement_flags
Ni1 Ni 0.75821(3) 0.21782(2) 0.07005(2) 0.02430(11) Uani 1 1 d .
P1 P 0.78925(7) 0.34798(5) 0.11715(4) 0.02398(16) Uani 1 1 d .
F1 F 0.94011(18) 0.17465(11) 0.11590(11) 0.0386(4) Uani 1 1 d .
F2 F 1.0757(2) 0.13118(12) 0.22155(13) 0.0510(5) Uani 1 1 d .
F3 F 0.8450(2) 0.17467(13) 0.24044(13) 0.0510(5) Uani 1 1 d .
N1 N 0.7553(2) 0.10488(15) 0.01989(14) 0.0277(5) Uani 1 1 d .
C1 C 1.0274(3) 0.28701(19) 0.20792(16) 0.0289(6) Uani 1 1 d .
C2 C 0.9559(3) 0.35854(19) 0.17663(17) 0.0279(6) Uani 1 1 d .
C3 C 1.0112(3) 0.4405(2) 0.19053(19) 0.0355(7) Uani 1 1 d .
H3 H 0.9609 0.4887 0.1705 0.043 Uiso 1 1 calc R
C4 C 1.1371(3) 0.4524(2) 0.2326(2) 0.0444(8) Uani 1 1 d .
H4 H 1.1732 0.5082 0.2414 0.053 Uiso 1 1 calc R
C5 C 1.2102(3) 0.3826(2) 0.2620(2) 0.0460(8) Uani 1 1 d .
H5 H 1.2978 0.3902 0.2904 0.055 Uiso 1 1 calc R
C6 C 1.1556(3) 0.3013(2) 0.24987(18) 0.0374(7) Uani 1 1 d .
H6 H 1.2068 0.2539 0.2707 0.045 Uiso 1 1 calc R
C7 C 0.8148(3) 0.42741(19) 0.03765(18) 0.0332(6) Uani 1 1 d .
H7 H 0.8601 0.4786 0.0627 0.040 Uiso 1 1 calc R
C8 C 0.9214(4) 0.3932(2) -0.0226(2) 0.0533(9) Uani 1 1 d .
H8A H 0.9421 0.4375 -0.0619 0.064 Uiso 1 1 calc R
H8B H 0.8802 0.3433 -0.0492 0.064 Uiso 1 1 calc R
H8C H 1.0107 0.3769 0.0046 0.064 Uiso 1 1 calc R
C9 C 0.6758(4) 0.4575(2) -0.0025(2) 0.0523(10) Uani 1 1 d .
H9A H 0.6979 0.5032 -0.0401 0.063 Uiso 1 1 calc R
H9B H 0.6092 0.4788 0.0378 0.063 Uiso 1 1 calc R
H9C H 0.6313 0.4097 -0.0309 0.063 Uiso 1 1 calc R
C10 C 0.6467(3) 0.39314(19) 0.18065(18) 0.0322(6) Uani 1 1 d .
H10 H 0.5543 0.3883 0.1504 0.039 Uiso 1 1 calc R
C11 C 0.6646(4) 0.4871(2) 0.2030(2) 0.0516(9) Uani 1 1 d .
H11A H 0.5768 0.5075 0.2287 0.062 Uiso 1 1 calc R
H11B H 0.6824 0.5207 0.1551 0.062 Uiso 1 1 calc R
H11C H 0.7462 0.4933 0.2396 0.062 Uiso 1 1 calc R
C12 C 0.6315(4) 0.3385(3) 0.25472(19) 0.0454(8) Uani 1 1 d .
H12A H 0.5500 0.3590 0.2860 0.054 Uiso 1 1 calc R
H12B H 0.7198 0.3423 0.2865 0.054 Uiso 1 1 calc R
H12C H 0.6148 0.2791 0.2393 0.054 Uiso 1 1 calc R
C13 C 0.5794(3) 0.24871(18) 0.02430(17) 0.0276(6) Uani 1 1 d .
C14 C 0.4556(3) 0.2613(2) 0.06911(19) 0.0326(6) Uani 1 1 d .
H14 H 0.4610 0.2560 0.1252 0.039 Uiso 1 1 calc R
C15 C 0.3238(3) 0.2816(2) 0.0337(2) 0.0390(7) Uani 1 1 d .
H15 H 0.2410 0.2897 0.0655 0.047 Uiso 1 1 calc R
C16 C 0.3141(3) 0.2898(2) -0.0475(2) 0.0414(8) Uani 1 1 d .
H16 H 0.2251 0.3045 -0.0719 0.050 Uiso 1 1 calc R
C17 C 0.4348(3) 0.2767(2) -0.0930(2) 0.0401(7) Uani 1 1 d .
H17 H 0.4286 0.2818 -0.1490 0.048 Uiso 1 1 calc R
C18 C 0.5654(3) 0.2560(2) -0.05783(18) 0.0337(6) Uani 1 1 d .
H18 H 0.6470 0.2467 -0.0903 0.040 Uiso 1 1 calc R
C19 C 0.6797(3) 0.03953(19) 0.05220(18) 0.0330(6) Uani 1 1 d .
C20 C 0.6879(3) -0.0416(2) 0.0198(2) 0.0418(8) Uani 1 1 d .
H20 H 0.6334 -0.0867 0.0423 0.050 Uiso 1 1 calc R
C21 C 0.7742(4) -0.0573(2) -0.0445(2) 0.0479(9) Uani 1 1 d .
H21 H 0.7791 -0.1126 -0.0671 0.057 Uiso 1 1 calc R
C22 C 0.8532(4) 0.0087(2) -0.0756(2) 0.0414(8) Uani 1 1 d .
H22 H 0.9143 -0.0008 -0.1198 0.050 Uiso 1 1 calc R
C23 C 0.8431(3) 0.0892(2) -0.04222(18) 0.0328(6) Uani 1 1 d .
C24 C 0.5909(3) 0.0580(2) 0.12364(19) 0.0390(7) Uani 1 1 d .
H24A H 0.5455 0.0054 0.1421 0.047 Uiso 1 1 calc R
H24B H 0.5164 0.0998 0.1100 0.047 Uiso 1 1 calc R
H24C H 0.6526 0.0812 0.1657 0.047 Uiso 1 1 calc R
C25 C 0.9328(3) 0.1607(2) -0.07297(19) 0.0388(7) Uani 1 1 d .
H25A H 0.9913 0.1403 -0.1173 0.047 Uiso 1 1 calc R
H25B H 0.9960 0.1816 -0.0306 0.047 Uiso 1 1 calc R
H25C H 0.8701 0.2069 -0.0912 0.047 Uiso 1 1 calc R
B1 B 0.9724(4) 0.1909(2) 0.2002(2) 0.0351(8) Uani 1 1 d .

loop_
_atom_site_aniso_label
_atom_site_aniso_U_11
_atom_site_aniso_U_22
_atom_site_aniso_U_33
_atom_site_aniso_U_23
_atom_site_aniso_U_13
_atom_site_aniso_U_12
Ni1 0.02312(17) 0.02315(19) 0.02659(19) -0.00069(14) -0.00284(13) 0.00049(13)
P1 0.0226(3) 0.0230(4) 0.0263(3) 0.0005(3) -0.0026(3) 0.0008(3)
F1 0.0366(9) 0.0337(10) 0.0452(10) -0.0117(8) -0.0150(8) 0.0102(7)
F2 0.0553(12) 0.0346(11) 0.0630(13) -0.0018(10) -0.0266(10) 0.0154(9)
F3 0.0536(12) 0.0393(12) 0.0601(13) 0.0103(10) 0.0049(10) -0.0046(9)
N1 0.0267(11) 0.0280(12) 0.0284(12) 0.0016(10) -0.0059(9) 0.0025(9)
C1 0.0295(13) 0.0324(15) 0.0250(13) -0.0034(12) -0.0010(11) 0.0029(11)
C2 0.0253(13) 0.0292(15) 0.0293(14) -0.0014(12) -0.0026(11) -0.0001(11)
C3 0.0358(15) 0.0309(16) 0.0397(17) 0.0004(13) -0.0073(13) -0.0037(12)
C4 0.0396(17) 0.0408(19) 0.053(2) -0.0097(16) -0.0119(15) -0.0087(14)
C5 0.0331(16) 0.057(2) 0.047(2) -0.0116(17) -0.0140(14) -0.0032(15)
C6 0.0339(15) 0.0437(19) 0.0347(16) -0.0063(14) -0.0096(12) 0.0064(13)
C7 0.0395(15) 0.0264(15) 0.0336(16) 0.0070(12) -0.0086(12) -0.0073(12)
C8 0.072(2) 0.045(2) 0.043(2) 0.0083(17) 0.0161(18) -0.0107(18)
C9 0.062(2) 0.041(2) 0.054(2) 0.0165(17) -0.0266(18) -0.0020(17)
C10 0.0274(13) 0.0318(16) 0.0375(16) -0.0029(13) 0.0029(12) 0.0031(12)
C11 0.052(2) 0.039(2) 0.063(2) -0.0166(18) 0.0092(18) 0.0083(16)
C12 0.0382(17) 0.061(2) 0.0371(18) 0.0013(16) 0.0091(14) 0.0049(16)
C13 0.0254(13) 0.0243(14) 0.0331(15) -0.0015(12) -0.0061(11) -0.0032(11)
C14 0.0281(14) 0.0322(16) 0.0375(16) 0.0000(13) -0.0012(12) -0.0036(12)
C15 0.0257(14) 0.0395(18) 0.0517(19) -0.0044(15) 0.0012(13) 0.0013(13)
C16 0.0305(15) 0.0401(19) 0.053(2) -0.0067(16) -0.0150(14) 0.0071(13)
C17 0.0407(17) 0.0427(19) 0.0369(17) -0.0047(15) -0.0103(13) 0.0041(14)
C18 0.0312(14) 0.0370(17) 0.0329(15) -0.0045(13) -0.0039(12) 0.0023(12)
C19 0.0304(14) 0.0302(16) 0.0384(16) 0.0056(13) -0.0115(12) -0.0016(12)
C20 0.0403(17) 0.0287(17) 0.056(2) 0.0038(15) -0.0117(15) -0.0042(13)
C21 0.053(2) 0.0272(17) 0.064(2) -0.0125(16) -0.0155(17) 0.0053(15)
C22 0.0430(17) 0.0374(18) 0.0438(19) -0.0117(15) -0.0077(14) 0.0094(14)
C23 0.0281(14) 0.0361(17) 0.0341(15) -0.0036(13) -0.0057(11) 0.0068(12)
C24 0.0358(16) 0.0360(18) 0.0452(19) 0.0100(15) -0.0012(13) -0.0059(13)
C25 0.0364(16) 0.0403(18) 0.0396(17) -0.0025(14) 0.0032(13) 0.0009(13)
B1 0.0368(17) 0.0294(18) 0.0390(19) -0.0014(15) -0.0100(15) 0.0063(14)

loop_
_atom_type_symbol
_atom_type_description
_atom_type_scat_dispersion_real
_atom_type_scat_dispersion_imag
_atom_type_scat_source
C C 0.0033 0.0016 'International Tables Vol C Tables 4.2.6.8 and 6.1.1.4'
H H 0.0000 0.0000 'International Tables Vol C Tables 4.2.6.8 and 6.1.1.4'
N N 0.0061 0.0033 'International Tables Vol C Tables 4.2.6.8 and 6.1.1.4'
F F 0.0171 0.0103 'International Tables Vol C Tables 4.2.6.8 and 6.1.1.4'
P P 0.1023 0.0942 'International Tables Vol C Tables 4.2.6.8 and 6.1.1.4'
Ni Ni 0.3393 1.1124 'International Tables Vol C Tables 4.2.6.8 and 6.1.1.4'
B B 0.0013 0.0007 'International Tables Vol C Tables 4.2.6.8 and 6.1.1.4'

loop_
_geom_angle_atom_site_label_1
_geom_angle_atom_site_label_2
_geom_angle_atom_site_label_3
_geom_angle
C13 Ni1 N1 92.60(11)
C13 Ni1 F1 174.78(10)
N1 Ni1 F1 82.47(8)
C13 Ni1 P1 91.30(9)
N1 Ni1 P1 172.04(7)
F1 Ni1 P1 93.80(5)
C7 P1 C2 102.89(13)
C7 P1 C10 104.88(14)
C2 P1 C10 104.61(13)
C7 P1 Ni1 112.33(10)
C2 P1 Ni1 112.67(10)
C10 P1 Ni1 118.02(10)
B1 F1 Ni1 119.21(17)
C23 N1 C19 119.2(3)
C23 N1 Ni1 119.4(2)
C19 N1 Ni1 121.0(2)
C6 C1 C2 117.5(3)
C6 C1 B1 117.6(3)
C2 C1 B1 124.9(2)
C3 C2 C1 119.8(3)
C3 C2 P1 118.5(2)
C1 C2 P1 121.7(2)
C4 C3 C2 121.3(3)
C4 C3 H3 119.4
C2 C3 H3 119.4
C3 C4 C5 119.5(3)
C3 C4 H4 120.2
C5 C4 H4 120.2
C4 C5 C6 119.9(3)
C4 C5 H5 120.1
C6 C5 H5 120.1
C5 C6 C1 122.1(3)
C5 C6 H6 119.0
C1 C6 H6 119.0
C8 C7 C9 111.4(3)
C8 C7 P1 109.5(2)
C9 C7 P1 114.7(2)
C8 C7 H7 106.9
C9 C7 H7 106.9
P1 C7 H7 106.9
C7 C8 H8A 109.5
C7 C8 H8B 109.5
H8A C8 H8B 109.5
C7 C8 H8C 109.5
H8A C8 H8C 109.5
H8B C8 H8C 109.5
C7 C9 H9A 109.5
C7 C9 H9B 109.5
H9A C9 H9B 109.5
C7 C9 H9C 109.5
H9A C9 H9C 109.5
H9B C9 H9C 109.5
C12 C10 C11 110.5(3)
C12 C10 P1 109.2(2)
C11 C10 P1 115.8(2)
C12 C10 H10 107.0
C11 C10 H10 107.0
P1 C10 H10 107.0
C10 C11 H11A 109.5
C10 C11 H11B 109.5
H11A C11 H11B 109.5
C10 C11 H11C 109.5
H11A C11 H11C 109.5
H11B C11 H11C 109.5
C10 C12 H12A 109.5
C10 C12 H12B 109.5
H12A C12 H12B 109.5
C10 C12 H12C 109.5
H12A C12 H12C 109.5
H12B C12 H12C 109.5
C14 C13 C18 117.0(3)
C14 C13 Ni1 122.8(2)
C18 C13 Ni1 120.2(2)
C13 C14 C15 121.7(3)
C13 C14 H14 119.2
C15 C14 H14 119.2
C16 C15 C14 120.0(3)
C16 C15 H15 120.0
C14 C15 H15 120.0
C17 C16 C15 119.3(3)
C17 C16 H16 120.4
C15 C16 H16 120.4
C16 C17 C18 120.7(3)
C16 C17 H17 119.6
C18 C17 H17 119.6
C17 C18 C13 121.4(3)
C17 C18 H18 119.3
C13 C18 H18 119.3
N1 C19 C20 120.4(3)
N1 C19 C24 117.8(3)
C20 C19 C24 121.9(3)
C21 C20 C19 120.5(3)
C21 C20 H20 119.8
C19 C20 H20 119.8
C20 C21 C22 118.8(3)
C20 C21 H21 120.6
C22 C21 H21 120.6
C21 C22 C23 119.6(3)
C21 C22 H22 120.2
C23 C22 H22 120.2
N1 C23 C22 121.5(3)
N1 C23 C25 118.2(3)
C22 C23 C25 120.3(3)
C19 C24 H24A 109.5
C19 C24 H24B 109.5
H24A C24 H24B 109.5
C19 C24 H24C 109.5
H24A C24 H24C 109.5
H24B C24 H24C 109.5
C23 C25 H25A 109.5
C23 C25 H25B 109.5
H25A C25 H25B 109.5
C23 C25 H25C 109.5
H25A C25 H25C 109.5
H25B C25 H25C 109.5
F2 B1 F3 109.8(3)
F2 B1 F1 105.7(3)
F3 B1 F1 105.6(3)
F2 B1 C1 113.3(3)
F3 B1 C1 114.0(3)
F1 B1 C1 107.8(3)

loop_
_geom_bond_atom_site_label_1
_geom_bond_atom_site_label_2
_geom_bond_distance
Ni1 C13 1.892(3)
Ni1 N1 1.964(2)
Ni1 F1 1.9757(16)
Ni1 P1 2.2102(8)
P1 C7 1.847(3)
P1 C2 1.849(3)
P1 C10 1.849(3)
F1 B1 1.474(4)
F2 B1 1.388(4)
F3 B1 1.392(4)
N1 C23 1.353(4)
N1 C19 1.359(4)
C1 C6 1.401(4)
C1 C2 1.406(4)
C1 B1 1.597(5)
C2 C3 1.405(4)
C3 C4 1.378(4)
C3 H3 0.9500
C4 C5 1.380(5)
C4 H4 0.9500
C5 C6 1.388(5)
C5 H5 0.9500
C6 H6 0.9500
C7 C8 1.521(5)
C7 C9 1.531(4)
C7 H7 1.0000
C8 H8A 0.9800
C8 H8B 0.9800
C8 H8C 0.9800
C9 H9A 0.9800
C9 H9B 0.9800
C9 H9C 0.9800
C10 C12 1.522(4)
C10 C11 1.531(4)
C10 H10 1.0000
C11 H11A 0.9800
C11 H11B 0.9800
C11 H11C 0.9800
C12 H12A 0.9800
C12 H12B 0.9800
C12 H12C 0.9800
C13 C14 1.394(4)
C13 C18 1.395(4)
C14 C15 1.397(4)
C14 H14 0.9500
C15 C16 1.378(5)
C15 H15 0.9500
C16 C17 1.378(5)
C16 H16 0.9500
C17 C18 1.386(4)
C17 H17 0.9500
C18 H18 0.9500
C19 C20 1.389(4)
C19 C24 1.492(4)
C20 C21 1.375(5)
C20 H20 0.9500
C21 C22 1.375(5)
C21 H21 0.9500
C22 C23 1.386(4)
C22 H22 0.9500
C23 C25 1.492(4)
C24 H24A 0.9800
C24 H24B 0.9800
C24 H24C 0.9800
C25 H25A 0.9800
C25 H25B 0.9800
C25 H25C 0.9800

loop_
_geom_torsion_atom_site_label_1
_geom_torsion_atom_site_label_2
_geom_torsion_atom_site_label_3
_geom_torsion_atom_site_label_4
_geom_torsion
C13 Ni1 P1 C7 -66.97(14)
F1 Ni1 P1 C7 114.15(12)
C13 Ni1 P1 C2 177.37(13)
F1 Ni1 P1 C2 -1.51(11)
C13 Ni1 P1 C10 55.24(14)
F1 Ni1 P1 C10 -123.64(13)
N1 Ni1 F1 B1 -137.5(2)
P1 Ni1 F1 B1 49.6(2)
C13 Ni1 N1 C23 106.0(2)
F1 Ni1 N1 C23 -75.7(2)
C13 Ni1 N1 C19 -81.8(2)
F1 Ni1 N1 C19 96.4(2)
C6 C1 C2 C3 -2.3(4)
B1 C1 C2 C3 176.9(3)
C6 C1 C2 P1 177.8(2)
B1 C1 C2 P1 -3.0(4)
C7 P1 C2 C3 40.4(3)
C10 P1 C2 C3 -68.9(3)
Ni1 P1 C2 C3 161.6(2)
C7 P1 C2 C1 -139.6(2)
C10 P1 C2 C1 111.0(2)
Ni1 P1 C2 C1 -18.4(3)
C1 C2 C3 C4 1.8(5)
P1 C2 C3 C4 -178.2(3)
C2 C3 C4 C5 -0.2(5)
C3 C4 C5 C6 -0.9(5)
C4 C5 C6 C1 0.4(5)
C2 C1 C6 C5 1.2(5)
B1 C1 C6 C5 -178.0(3)
C2 P1 C7 C8 75.7(2)
C10 P1 C7 C8 -175.2(2)
Ni1 P1 C7 C8 -45.8(2)
C2 P1 C7 C9 -158.2(2)
C10 P1 C7 C9 -49.1(3)
Ni1 P1 C7 C9 80.3(3)
C7 P1 C10 C12 -172.2(2)
C2 P1 C10 C12 -64.3(2)
Ni1 P1 C10 C12 61.9(2)
C7 P1 C10 C11 -46.7(3)
C2 P1 C10 C11 61.2(3)
Ni1 P1 C10 C11 -172.6(2)
N1 Ni1 C13 C14 112.9(3)
P1 Ni1 C13 C14 -74.0(2)
N1 Ni1 C13 C18 -64.1(3)
P1 Ni1 C13 C18 109.0(2)
C18 C13 C14 C15 -0.9(4)
Ni1 C13 C14 C15 -178.0(2)
C13 C14 C15 C16 -0.2(5)
C14 C15 C16 C17 0.9(5)
C15 C16 C17 C18 -0.5(5)
C16 C17 C18 C13 -0.6(5)
C14 C13 C18 C17 1.3(5)
Ni1 C13 C18 C17 178.5(2)
C23 N1 C19 C20 -2.6(4)
Ni1 N1 C19 C20 -174.8(2)
C23 N1 C19 C24 176.4(3)
Ni1 N1 C19 C24 4.2(3)
N1 C19 C20 C21 1.0(5)
C24 C19 C20 C21 -177.9(3)
C19 C20 C21 C22 0.6(5)
C20 C21 C22 C23 -0.6(5)
C19 N1 C23 C22 2.6(4)
Ni1 N1 C23 C22 174.9(2)
C19 N1 C23 C25 -175.7(3)
Ni1 N1 C23 C25 -3.4(3)
C21 C22 C23 N1 -1.0(5)
C21 C22 C23 C25 177.3(3)
Ni1 F1 B1 F2 160.19(18)
Ni1 F1 B1 F3 43.9(3)
Ni1 F1 B1 C1 -78.3(3)
C6 C1 B1 F2 -13.4(4)
C2 C1 B1 F2 167.5(3)
C6 C1 B1 F3 113.2(3)
C2 C1 B1 F3 -65.9(4)
C6 C1 B1 F1 -130.0(3)
C2 C1 B1 F1 50.9(4)
